data_7716286
loop_
_publ_author_name
'Regueiro, Alejandro'
'Garc&#xed;a-L&#xf3;pez, V&#xed;ctor'
'Forment-Aliaga, Alicia'
'Clemente-Le&#xf3;n, Miguel'

_publ_section_title
;
 Chiral spin-crossover complexes based on an enantiopure Schiff base
 ligand with three chiral carbon centers.
;
_journal_issue 25
_journal_name_full 'Dalton transactions (Cambridge, England : 2003)'
_journal_page_first 10637
_journal_page_last 10643
_journal_paper_doi 10.1039/d4dt00924j
_journal_volume 53
_journal_year 2024
_chemical_formula_moiety 'C23 H26 Fe N6 O S2'
_chemical_formula_sum 'C23 H26 Fe N6 O S2'
_chemical_formula_weight 522.47
_space_group_crystal_system monoclinic
_space_group_IT_number 4
_space_group_name_Hall 'P 2yb'
_space_group_name_H-M_alt 'P 1 21 1'
_atom_sites_solution_hydrogens geom
_atom_sites_solution_primary dual
_audit_creation_date 2022-09-16
_audit_creation_method
;
Olex2 1.2
(compiled May 18 2018 14:05:52 for OlexSys, GUI svn.r5506)
;
_audit_update_record
;
2024-05-02 deposited with the CCDC.	2024-06-03 downloaded from the CCDC.
;
_cell_angle_alpha 90
_cell_angle_beta 96.509(7)
_cell_angle_gamma 90
_cell_formula_units_Z 2
_cell_length_a 8.9762(8)
_cell_length_b 14.6245(11)
_cell_length_c 9.7166(6)
_cell_measurement_reflns_used 2997
_cell_measurement_temperature 249.90(14)
_cell_measurement_theta_max 21.8160
_cell_measurement_theta_min 3.2250
_cell_volume 1267.30(17)
_computing_cell_refinement 'CrysAlisPro 1.171.41.109a (Rigaku OD, 2021)'
_computing_data_collection 'CrysAlisPro 1.171.41.109a (Rigaku OD, 2021)'
_computing_data_reduction 'CrysAlisPro 1.171.41.109a (Rigaku OD, 2021)'
_computing_molecular_graphics 'Olex2 (Dolomanov et al., 2009)'
_computing_publication_material 'Olex2 (Dolomanov et al., 2009)'
_computing_structure_refinement 'ShelXL (Sheldrick, 2015)'
_computing_structure_solution 'ShelXT (Sheldrick, 2015)'
_diffrn_ambient_environment N~2~
_diffrn_ambient_temperature 249.90(14)
_diffrn_detector 'CCD plate'
_diffrn_detector_area_resol_mean 16.0267
_diffrn_detector_type Sapphire3
_diffrn_measured_fraction_theta_full 0.998
_diffrn_measured_fraction_theta_max 0.903
_diffrn_measurement_details
;
List of Runs (angles in degrees, time in seconds):

  # Type    Start    End  Width  t~exp~   \w     \q     \k     \f   Frames
#--------------------------------------------------------------------------
  1  \w    -95.00  28.00   1.00    5.00    --  -21.11 -19.00 -60.00  123
  2  \w    -53.00  21.00   1.00    5.00    --  -21.11  77.00 -30.00   74
  3  \w    -24.00  46.00   1.00    5.00    --  -21.11  57.00 120.00   70
  4  \w    -10.00  42.00   1.00    5.00    --   21.90  77.00-150.00   52
  5  \w     14.00  79.00   1.00    5.00    --   21.90  57.00 120.00   65
  6  \w    -10.00  42.00   1.00    5.00    --   21.90  77.00 -30.00   52
  7  \w    -10.00  16.00   1.00    5.00    --   21.90  77.00 150.00   26
;
_diffrn_measurement_device 'four-circle diffractometer'
_diffrn_measurement_device_type 'SuperNova, Single source at offset/far, Sapphire3'
_diffrn_measurement_method '\w scans'
_diffrn_orient_matrix_type 'CrysAlisPro convention (1999,Acta A55,543-557)'
_diffrn_orient_matrix_UB_11 -0.0783390000
_diffrn_orient_matrix_UB_12 0.0080562000
_diffrn_orient_matrix_UB_13 -0.0037198000
_diffrn_orient_matrix_UB_21 0.0134097000
_diffrn_orient_matrix_UB_22 0.0477212000
_diffrn_orient_matrix_UB_23 0.0039386000
_diffrn_orient_matrix_UB_31 -0.0043090000
_diffrn_orient_matrix_UB_32 0.0022122000
_diffrn_orient_matrix_UB_33 -0.0732922000
_diffrn_radiation_monochromator mirror
_diffrn_radiation_probe x-ray
_diffrn_radiation_type MoK\a
_diffrn_radiation_wavelength 0.71073
_diffrn_reflns_av_R_equivalents 0.0372
_diffrn_reflns_av_unetI/netI 0.0798
_diffrn_reflns_Laue_measured_fraction_full 0.998
_diffrn_reflns_Laue_measured_fraction_max 0.903
_diffrn_reflns_limit_h_max 12
_diffrn_reflns_limit_h_min -11
_diffrn_reflns_limit_k_max 20
_diffrn_reflns_limit_k_min -20
_diffrn_reflns_limit_l_max 13
_diffrn_reflns_limit_l_min -13
_diffrn_reflns_number 12380
_diffrn_reflns_point_group_measured_fraction_full 0.997
_diffrn_reflns_point_group_measured_fraction_max 0.874
_diffrn_reflns_theta_full 25.242
_diffrn_reflns_theta_max 29.859
_diffrn_reflns_theta_min 2.929
_diffrn_source 'micro-focus sealed X-ray tube'
_diffrn_source_type 'SuperNova (Mo) X-ray Source'
_exptl_absorpt_coefficient_mu 0.787
_exptl_absorpt_correction_T_max 1.00000
_exptl_absorpt_correction_T_min 0.71115
_exptl_absorpt_correction_type multi-scan
_exptl_absorpt_process_details
;
CrysAlisPro 1.171.41.109a (Rigaku Oxford Diffraction, 2021)
Empirical absorption correction using spherical harmonics,
implemented in SCALE3 ABSPACK scaling algorithm.
;
_exptl_crystal_colour brown
_exptl_crystal_colour_primary brown
_exptl_crystal_density_diffrn 1.369
_exptl_crystal_description prism
_exptl_crystal_F_000 544
_exptl_crystal_size_max 0.79
_exptl_crystal_size_mid 0.21
_exptl_crystal_size_min 0.08
_refine_diff_density_max 0.381
_refine_diff_density_min -0.279
_refine_diff_density_rms 0.051
_refine_ls_abs_structure_details
;
 Flack x determined using 1167 quotients [(I+)-(I-)]/[(I+)+(I-)]
 (Parsons, Flack and Wagner, Acta Cryst. B69 (2013) 249-259).
;
_refine_ls_abs_structure_Flack 0.017(13)
_refine_ls_extinction_method none
_refine_ls_goodness_of_fit_ref 1.005
_refine_ls_hydrogen_treatment constr
_refine_ls_matrix_type full
_refine_ls_number_parameters 291
_refine_ls_number_reflns 6386
_refine_ls_number_restraints 1
_refine_ls_restrained_S_all 1.005
_refine_ls_R_factor_all 0.1132
_refine_ls_R_factor_gt 0.0556
_refine_ls_shift/su_max 0.001
_refine_ls_shift/su_mean 0.000
_refine_ls_structure_factor_coef Fsqd
_refine_ls_weighting_details 'w=1/[\s^2^(Fo^2^)+(0.0427P)^2^] where P=(Fo^2^+2Fc^2^)/3'
_refine_ls_weighting_scheme calc
_refine_ls_wR_factor_gt 0.0987
_refine_ls_wR_factor_ref 0.1261
_reflns_Friedel_coverage 0.868
_reflns_Friedel_fraction_full 0.995
_reflns_Friedel_fraction_max 0.843
_reflns_number_gt 3661
_reflns_number_total 6386
_reflns_threshold_expression 'I > 2\s(I)'
_cod_data_source_file d4dt00924j2.cif
_cod_data_source_block agrmos_01sa_vt_4_250_00_auto
_cod_depositor_comments 'Adding full bibliography for 7716275--7716292.cif.'
_cod_database_code 7716286
_shelx_shelxl_version_number 2018/1
_shelx_space_group_comment
;
The symmetry employed for this shelxl refinement is uniquely defined
by the following loop, which should always be used as a source of
symmetry information in preference to the above space-group names.
They are only intended as comments.
;
_shelx_estimated_absorpt_t_max 0.940
_shelx_estimated_absorpt_t_min 0.575
_reflns_odcompleteness_completeness 90.23
_reflns_odcompleteness_iscentric 1
_reflns_odcompleteness_theta 29.79
_olex2_refinement_description
;
1. Fixed Uiso
 At 1.2 times of:
  All C(H) groups, All C(H,H) groups, All N(H) groups
 At 1.5 times of:
  All C(H,H,H) groups
2. Others
 Fixed Sof: N007(0.5) O009(0.5) C00N(0.5) C00O(0.5) H00O(0.5) C00S(0.5)
 H00S(0.5) C00U(0.5) H00U(0.5) C00V(0.5) H00Q(0.5) H00V(0.5) H00W(0.5)
 C00W(0.5) H00X(0.5) C00X(0.5) H00Y(0.5) C1(0.5) H1(0.5) C2(0.5) N3(0.5)
 C4(0.5) H4(0.5) C7(0.5) H7(0.5) C9(0.5) H9(0.5) C12(0.5) H12(0.5) O0AA(0.5)
 C3(0.5) H3A(0.5) H3B(0.5) H3C(0.5)
3.a Ternary CH refined with riding coordinates:
 N005(H005), C00B(H00B), C00G(H00G), C00H(H00H)
3.b Secondary CH2 refined with riding coordinates:
 C00F(H00A,H00C), C00I(H00D,H00E), C00L(H00F,H00I), C00M(H00K,H00L), C00Q(H00M,
 H00N)
3.c Aromatic/amide H refined with riding coordinates:
 C00J(H00J), C00O(H00O), C00P(H00P), C00R(H00R), C00S(H00S), C00T(H00T),
 C00U(H00U), C00W(H00X), C00X(H00Y), C1(H1), C4(H4), C7(H7), C9(H9), C12(H12)
3.d Idealised Me refined as rotating group:
 C00V(H00Q,H00V,H00W), C3(H3A,H3B,H3C)
;
_olex2_submission_special_instructions 'No special instructions were received'
_oxdiff_exptl_absorpt_empirical_details
;
Empirical correction (ABSPACK) includes:
- Absorption correction using spherical harmonics
- Frame scaling
;
_oxdiff_exptl_absorpt_empirical_full_max 1.264
_oxdiff_exptl_absorpt_empirical_full_min 0.573

loop_
_space_group_symop_operation_xyz
'x, y, z'
'-x, y+1/2, -z'

loop_
_atom_site_label
_atom_site_type_symbol
_atom_site_fract_x
_atom_site_fract_y
_atom_site_fract_z
_atom_site_U_iso_or_equiv
_atom_site_adp_type
_atom_site_occupancy
_atom_site_site_symmetry_order
_atom_site_calc_flag
_atom_site_refinement_flags_posn
_atom_site_refinement_flags_adp
_atom_site_refinement_flags_occupancy
_atom_site_disorder_assembly
_atom_site_disorder_group
Fe01 Fe 0.54840(9) 0.50142(7) 0.68593(8) 0.0533(3) Uani 1 1 d . . . . .
S002 S 0.2151(2) 0.40878(16) 0.27904(18) 0.0790(6) Uani 1 1 d . . . . .
S003 S 0.7088(3) 0.18651(15) 0.7470(2) 0.0942(7) Uani 1 1 d . . . . .
N004 N 0.6442(5) 0.5232(3) 0.9042(5) 0.0535(13) Uani 1 1 d . . . . .
N005 N 0.3560(5) 0.5408(3) 0.8029(4) 0.0436(11) Uani 1 1 d . . . . .
H005 H 0.262794 0.513605 0.755899 0.052 Uiso 1 1 calc R . . . .
N006 N 0.5132(6) 0.6428(4) 0.6390(5) 0.0540(13) Uani 1 1 d . . . . .
N007 N 0.7514(12) 0.5630(11) 0.5870(11) 0.038(3) Uiso 0.5 1 d . . P A 1
N008 N 0.4046(6) 0.4667(4) 0.5082(5) 0.0637(16) Uani 1 1 d . . . . .
O009 O 0.0994(13) 0.4315(9) 0.8820(13) 0.074(3) Uiso 0.5 1 d . . P B 1
C00A C 0.3278(7) 0.4432(4) 0.4122(7) 0.0537(16) Uani 1 1 d . . . . .
C00B C 0.3379(6) 0.6425(4) 0.8066(5) 0.0449(13) Uani 1 1 d . . . . .
H00B H 0.414876 0.667158 0.877954 0.054 Uiso 1 1 calc R . . . .
C00C C 0.1943(10) 0.3713(5) 0.8971(8) 0.077(2) Uani 1 1 d . . . . .
C00D C 0.5473(7) 0.5200(4) 0.9988(5) 0.0521(15) Uani 1 1 d . . . . .
N00E N 0.6231(8) 0.3678(5) 0.7106(6) 0.083(2) Uani 1 1 d . . . . .
C00F C 0.1701(9) 0.7767(5) 0.8353(7) 0.077(2) Uani 1 1 d . . . . .
H00A H 0.069019 0.794396 0.853903 0.093 Uiso 1 1 calc R . . . .
H00C H 0.241889 0.804187 0.907003 0.093 Uiso 1 1 calc R . . . .
C00G C 0.3683(7) 0.6807(4) 0.6662(5) 0.0499(14) Uani 1 1 d . . . . .
H00G H 0.291279 0.655100 0.595717 0.060 Uiso 1 1 calc R . . . .
C00H C 0.3845(6) 0.5020(5) 0.9448(5) 0.0489(13) Uani 1 1 d . . . . .
H00H H 0.318069 0.531889 1.006001 0.059 Uiso 1 1 calc R . . . .
C00I C 0.1986(8) 0.8125(5) 0.6969(7) 0.0705(19) Uani 1 1 d . . . . .
H00D H 0.191554 0.879392 0.696932 0.085 Uiso 1 1 calc R . . . .
H00E H 0.121850 0.789058 0.625935 0.085 Uiso 1 1 calc R . . . .
C00J C 0.5920(9) 0.5277(4) 1.1377(6) 0.0672(19) Uani 1 1 d . . . . .
H00J H 0.521173 0.527122 1.201941 0.081 Uiso 1 1 calc R . . . .
C00K C 0.6580(8) 0.2926(6) 0.7265(6) 0.0642(19) Uani 1 1 d . . . . .
C00L C 0.3557(8) 0.3993(5) 0.9410(6) 0.0628(18) Uani 1 1 d . . . . .
H00F H 0.419489 0.371340 0.877065 0.075 Uiso 1 1 calc R . . . .
H00I H 0.386528 0.374229 1.033386 0.075 Uiso 1 1 calc R . . . .
C00M C 0.3508(8) 0.7846(5) 0.6621(6) 0.0632(18) Uani 1 1 d . . . . .
H00K H 0.428019 0.812436 0.728533 0.076 Uiso 1 1 calc R . . . .
H00L H 0.365090 0.807066 0.569488 0.076 Uiso 1 1 calc R . . . .
C00N C 0.7368(14) 0.6521(9) 0.5480(12) 0.038(3) Uiso 0.5 1 d . . P A 1
C00O C 0.5962(18) 0.6972(11) 0.5715(16) 0.048(4) Uiso 0.5 1 d . . P A 1
H00O H 0.569126 0.756839 0.542419 0.057 Uiso 0.5 1 calc R . P A 1
C00P C 0.7893(7) 0.5308(5) 0.9490(6) 0.068(2) Uani 1 1 d . . . . .
H00P H 0.858663 0.532598 0.883457 0.082 Uiso 1 1 calc R . . . .
C00Q C 0.1846(7) 0.6731(5) 0.8424(6) 0.0618(18) Uani 1 1 d . . . . .
H00M H 0.106015 0.645237 0.777428 0.074 Uiso 1 1 calc R . . . .
H00N H 0.170638 0.652198 0.935921 0.074 Uiso 1 1 calc R . . . .
C00R C 0.7411(10) 0.5361(5) 1.1813(7) 0.081(2) Uani 1 1 d . . . . .
H00R H 0.773732 0.541942 1.276330 0.097 Uiso 1 1 calc R . . . .
C00S C 0.9891(14) 0.5527(12) 0.5059(13) 0.040(3) Uiso 0.5 1 d . . P A 1
H00S H 1.075736 0.518537 0.495179 0.048 Uiso 0.5 1 calc R . P A 1
C00T C 0.8424(10) 0.5361(5) 1.0879(8) 0.078(2) Uani 1 1 d . . . . .
H00T H 0.945828 0.539634 1.116848 0.094 Uiso 1 1 calc R . . . .
C00U C 0.8714(13) 0.5146(9) 0.5687(12) 0.040(3) Uiso 0.5 1 d . . P A 1
H00U H 0.877820 0.453462 0.598400 0.047 Uiso 0.5 1 calc R . P A 1
C00V C 0.170(3) 0.2722(16) 0.938(2) 0.090(7) Uiso 0.5 1 d . . P B 2
H00Q H 0.189685 0.266292 1.038267 0.135 Uiso 0.5 1 calc GR . P B 2
H00V H 0.238375 0.232940 0.894845 0.135 Uiso 0.5 1 calc GR . P B 2
H00W H 0.067682 0.254405 0.908376 0.135 Uiso 0.5 1 calc GR . P B 2
C00W C 0.9744(16) 0.6458(11) 0.4581(13) 0.057(4) Uiso 0.5 1 d . . P A 1
H00X H 1.049742 0.673292 0.412404 0.068 Uiso 0.5 1 calc R . P A 1
C00X C 0.8458(15) 0.6941(11) 0.4812(14) 0.053(3) Uiso 0.5 1 d . . P A 1
H00Y H 0.833451 0.755070 0.451439 0.064 Uiso 0.5 1 calc R . P A 1
C1 C 0.9853(17) 0.5084(15) 0.5283(14) 0.072(4) Uiso 0.5 1 d . . P A 2
H1 H 1.066903 0.469748 0.517952 0.087 Uiso 0.5 1 calc R . P A 2
C2 C 0.7538(17) 0.6177(15) 0.5652(15) 0.052(4) Uiso 0.5 1 d . . P A 2
N3 N 0.7449(13) 0.5308(9) 0.6081(12) 0.053(4) Uiso 0.5 1 d . . P A 2
C4 C 0.9880(16) 0.6004(14) 0.4788(15) 0.052(3) Uiso 0.5 1 d . . P A 2
H4 H 1.065918 0.622184 0.430652 0.062 Uiso 0.5 1 calc R . P A 2
C7 C 0.863(2) 0.4741(12) 0.5926(17) 0.071(5) Uiso 0.5 1 d . . P A 2
H7 H 0.862331 0.413260 0.623982 0.086 Uiso 0.5 1 calc R . P A 2
C9 C 0.872(2) 0.6546(13) 0.5052(17) 0.073(5) Uiso 0.5 1 d . . P A 2
H9 H 0.871818 0.717091 0.482616 0.088 Uiso 0.5 1 calc R . P A 2
C12 C 0.624(2) 0.6748(12) 0.5868(17) 0.058(5) Uiso 0.5 1 d . . P A 2
H12 H 0.623207 0.736775 0.560911 0.070 Uiso 0.5 1 calc R . P A 2
O0AA O 0.1068(14) 0.4200(9) 0.8244(13) 0.082(4) Uiso 0.5 1 d . . P B 2
C3 C 0.145(3) 0.2773(18) 0.891(2) 0.098(8) Uiso 0.5 1 d . . P B 1
H3A H 0.118408 0.259013 0.981507 0.147 Uiso 0.5 1 calc GR . P B 1
H3B H 0.224845 0.238495 0.865854 0.147 Uiso 0.5 1 calc GR . P B 1
H3C H 0.057825 0.271270 0.823033 0.147 Uiso 0.5 1 calc GR . P B 1

loop_
_atom_site_aniso_label
_atom_site_aniso_U_11
_atom_site_aniso_U_22
_atom_site_aniso_U_33
_atom_site_aniso_U_23
_atom_site_aniso_U_13
_atom_site_aniso_U_12
Fe01 0.0460(4) 0.0673(6) 0.0454(4) -0.0102(5) -0.0002(3) 0.0114(5)
S002 0.0652(12) 0.1073(16) 0.0613(10) -0.0231(11) -0.0066(8) -0.0024(11)
S003 0.129(2) 0.0687(13) 0.0870(14) 0.0072(12) 0.0213(13) 0.0071(14)
N004 0.046(3) 0.060(4) 0.051(3) -0.010(3) -0.010(2) 0.012(3)
N005 0.043(3) 0.047(3) 0.039(2) 0.002(2) -0.0017(19) -0.001(2)
N006 0.050(3) 0.067(4) 0.046(2) -0.010(3) 0.007(2) -0.008(3)
N008 0.065(4) 0.073(4) 0.051(3) -0.015(3) -0.004(3) 0.013(3)
C00A 0.049(4) 0.060(4) 0.053(3) -0.001(3) 0.016(3) 0.010(3)
C00B 0.044(3) 0.046(3) 0.044(3) -0.001(3) 0.004(2) 0.004(3)
C00C 0.083(6) 0.063(5) 0.087(5) 0.001(4) 0.019(5) -0.009(5)
C00D 0.064(4) 0.046(4) 0.043(3) 0.000(3) -0.006(3) 0.015(3)
N00E 0.090(5) 0.087(5) 0.068(4) -0.023(4) -0.011(3) 0.034(4)
C00F 0.077(5) 0.076(5) 0.080(5) -0.003(4) 0.012(4) 0.025(4)
C00G 0.051(4) 0.052(4) 0.045(3) -0.001(3) -0.001(3) -0.003(3)
C00H 0.056(3) 0.050(3) 0.041(3) 0.008(3) 0.009(2) 0.009(4)
C00I 0.080(5) 0.056(4) 0.071(4) -0.003(4) -0.010(4) 0.019(4)
C00J 0.089(5) 0.062(5) 0.047(3) -0.001(3) -0.005(3) 0.001(4)
C00K 0.069(5) 0.078(5) 0.045(3) -0.011(4) 0.003(3) 0.017(4)
C00L 0.074(5) 0.055(4) 0.060(4) 0.013(3) 0.011(3) 0.000(4)
C00M 0.081(5) 0.052(4) 0.054(4) 0.007(3) -0.001(3) -0.007(4)
C00P 0.056(4) 0.082(5) 0.062(4) -0.017(4) -0.011(3) 0.011(4)
C00Q 0.058(4) 0.071(5) 0.058(4) 0.002(4) 0.014(3) 0.020(4)
C00R 0.111(7) 0.068(5) 0.055(4) -0.010(4) -0.033(4) 0.011(5)
C00T 0.073(5) 0.069(5) 0.082(5) -0.015(4) -0.036(4) 0.013(4)

loop_
_atom_type_symbol
_atom_type_description
_atom_type_scat_dispersion_real
_atom_type_scat_dispersion_imag
_atom_type_scat_source
C C 0.0033 0.0016 'International Tables Vol C Tables 4.2.6.8 and 6.1.1.4'
H H 0.0000 0.0000 'International Tables Vol C Tables 4.2.6.8 and 6.1.1.4'
Fe Fe 0.3463 0.8444 'International Tables Vol C Tables 4.2.6.8 and 6.1.1.4'
N N 0.0061 0.0033 'International Tables Vol C Tables 4.2.6.8 and 6.1.1.4'
O O 0.0106 0.0060 'International Tables Vol C Tables 4.2.6.8 and 6.1.1.4'
S S 0.1246 0.1234 'International Tables Vol C Tables 4.2.6.8 and 6.1.1.4'

loop_
_geom_angle_atom_site_label_1
_geom_angle_atom_site_label_2
_geom_angle_atom_site_label_3
_geom_angle
_geom_angle_site_symmetry_1
_geom_angle_site_symmetry_3
_geom_angle_publ_flag
N004 Fe01 N005 73.54(17) . . ?
N004 Fe01 N007 95.9(3) . . ?
N005 Fe01 N007 142.2(4) . . ?
N006 Fe01 N004 95.55(18) . . ?
N006 Fe01 N005 75.86(17) . . ?
N006 Fe01 N007 69.0(4) . . ?
N008 Fe01 N004 163.1(2) . . ?
N008 Fe01 N005 92.41(18) . . ?
N008 Fe01 N006 89.8(2) . . ?
N008 Fe01 N007 101.0(3) . . ?
N00E Fe01 N004 86.5(2) . . ?
N00E Fe01 N005 116.1(2) . . ?
N00E Fe01 N006 167.8(2) . . ?
N00E Fe01 N007 98.9(4) . . ?
N00E Fe01 N008 91.6(2) . . ?
N3 Fe01 N004 93.8(3) . . ?
N3 Fe01 N005 151.5(4) . . ?
N3 Fe01 N006 80.2(4) . . ?
N3 Fe01 N008 102.9(3) . . ?
N3 Fe01 N00E 87.7(4) . . ?
C00D N004 Fe01 116.1(4) . . ?
C00P N004 Fe01 125.7(4) . . ?
C00P N004 C00D 117.9(5) . . ?
Fe01 N005 H005 108.8 . . ?
C00B N005 Fe01 111.0(3) . . ?
C00B N005 H005 108.8 . . ?
C00H N005 Fe01 108.1(3) . . ?
C00H N005 H005 108.8 . . ?
C00H N005 C00B 111.4(4) . . ?
C00G N006 Fe01 116.2(4) . . ?
C00O N006 Fe01 127.9(8) . . ?
C00O N006 C00G 115.2(9) . . ?
C12 N006 Fe01 110.1(9) . . ?
C12 N006 C00G 133.6(10) . . ?
C00N N007 Fe01 115.4(8) . . ?
C00U N007 Fe01 122.5(11) . . ?
C00U N007 C00N 122.1(13) . . ?
C00A N008 Fe01 176.6(5) . . ?
N008 C00A S002 178.3(6) . . ?
N005 C00B H00B 108.1 . . ?
N005 C00B C00G 108.1(4) . . ?
N005 C00B C00Q 113.6(5) . . ?
C00G C00B H00B 108.1 . . ?
C00Q C00B H00B 108.1 . . ?
C00Q C00B C00G 110.7(5) . . ?
O009 C00C C00L 117.9(9) . . ?
O009 C00C C3 118.3(13) . . ?
C00L C00C C00V 109.9(11) . . ?
O0AA C00C C00L 122.3(9) . . ?
O0AA C00C C00V 127.2(13) . . ?
C3 C00C C00L 123.2(12) . . ?
N004 C00D C00H 116.4(4) . . ?
N004 C00D C00J 122.3(6) . . ?
C00J C00D C00H 121.2(6) . . ?
C00K N00E Fe01 176.7(7) . . ?
H00A C00F H00C 108.0 . . ?
C00I C00F H00A 109.3 . . ?
C00I C00F H00C 109.3 . . ?
C00I C00F C00Q 111.6(6) . . ?
C00Q C00F H00A 109.3 . . ?
C00Q C00F H00C 109.3 . . ?
N006 C00G C00B 105.9(4) . . ?
N006 C00G H00G 107.3 . . ?
N006 C00G C00M 117.6(5) . . ?
C00B C00G H00G 107.3 . . ?
C00M C00G C00B 111.0(5) . . ?
C00M C00G H00G 107.3 . . ?
N005 C00H C00D 108.2(4) . . ?
N005 C00H H00H 109.7 . . ?
N005 C00H C00L 110.1(5) . . ?
C00D C00H H00H 109.7 . . ?
C00D C00H C00L 109.4(5) . . ?
C00L C00H H00H 109.7 . . ?
C00F C00I H00D 109.4 . . ?
C00F C00I H00E 109.4 . . ?
C00F C00I C00M 111.2(6) . . ?
H00D C00I H00E 108.0 . . ?
C00M C00I H00D 109.4 . . ?
C00M C00I H00E 109.4 . . ?
C00D C00J H00J 120.6 . . ?
C00R C00J C00D 118.8(7) . . ?
C00R C00J H00J 120.6 . . ?
N00E C00K S003 179.1(7) . . ?
C00C C00L C00H 115.2(6) . . ?
C00C C00L H00F 108.5 . . ?
C00C C00L H00I 108.5 . . ?
C00H C00L H00F 108.5 . . ?
C00H C00L H00I 108.5 . . ?
H00F C00L H00I 107.5 . . ?
C00G C00M H00K 109.4 . . ?
C00G C00M H00L 109.4 . . ?
C00I C00M C00G 111.0(6) . . ?
C00I C00M H00K 109.4 . . ?
C00I C00M H00L 109.4 . . ?
H00K C00M H00L 108.0 . . ?
N007 C00N C00O 116.5(12) . . ?
N007 C00N C00X 120.5(13) . . ?
C00X C00N C00O 122.9(13) . . ?
N006 C00O C00N 110.6(13) . . ?
N006 C00O H00O 124.7 . . ?
C00N C00O H00O 124.7 . . ?
N004 C00P H00P 118.6 . . ?
N004 C00P C00T 122.8(7) . . ?
C00T C00P H00P 118.6 . . ?
C00B C00Q H00M 109.5 . . ?
C00B C00Q H00N 109.5 . . ?
C00F C00Q C00B 110.9(6) . . ?
C00F C00Q H00M 109.5 . . ?
C00F C00Q H00N 109.5 . . ?
H00M C00Q H00N 108.0 . . ?
C00J C00R H00R 119.9 . . ?
C00T C00R C00J 120.1(6) . . ?
C00T C00R H00R 119.9 . . ?
C00U C00S H00S 120.9 . . ?
C00U C00S C00W 118.2(12) . . ?
C00W C00S H00S 120.9 . . ?
C00P C00T H00T 121.0 . . ?
C00R C00T C00P 118.1(7) . . ?
C00R C00T H00T 121.0 . . ?
N007 C00U C00S 121.1(13) . . ?
N007 C00U H00U 119.4 . . ?
C00S C00U H00U 119.4 . . ?
C00C C00V H00Q 109.5 . . ?
C00C C00V H00V 109.5 . . ?
C00C C00V H00W 109.5 . . ?
H00Q C00V H00V 109.5 . . ?
H00Q C00V H00W 109.5 . . ?
H00V C00V H00W 109.5 . . ?
C00S C00W H00X 120.8 . . ?
C00X C00W C00S 118.3(13) . . ?
C00X C00W H00X 120.8 . . ?
C00N C00X C00W 119.7(14) . . ?
C00N C00X H00Y 120.1 . . ?
C00W C00X H00Y 120.1 . . ?
C4 C1 H1 119.2 . . ?
C7 C1 H1 119.2 . . ?
C7 C1 C4 121.7(16) . . ?
N3 C2 C9 125.4(17) . . ?
N3 C2 C12 114.6(14) . . ?
C9 C2 C12 120.0(19) . . ?
C2 N3 Fe01 113.5(9) . . ?
C2 N3 C7 117.8(13) . . ?
C7 N3 Fe01 128.6(11) . . ?
C1 C4 H4 121.9 . . ?
C9 C4 C1 116.3(16) . . ?
C9 C4 H4 121.9 . . ?
C1 C7 H7 120.6 . . ?
N3 C7 C1 118.8(16) . . ?
N3 C7 H7 120.6 . . ?
C2 C9 H9 120.1 . . ?
C4 C9 C2 119.7(19) . . ?
C4 C9 H9 120.1 . . ?
N006 C12 C2 121.5(16) . . ?
N006 C12 H12 119.2 . . ?
C2 C12 H12 119.2 . . ?
C00C C3 H3A 109.5 . . ?
C00C C3 H3B 109.5 . . ?
C00C C3 H3C 109.5 . . ?
H3A C3 H3B 109.5 . . ?
H3A C3 H3C 109.5 . . ?
H3B C3 H3C 109.5 . . ?

loop_
_geom_bond_atom_site_label_1
_geom_bond_atom_site_label_2
_geom_bond_distance
_geom_bond_site_symmetry_2
_geom_bond_publ_flag
Fe01 N004 2.219(4) . ?
Fe01 N005 2.247(4) . ?
Fe01 N006 2.133(6) . ?
Fe01 N007 2.335(13) . ?
Fe01 N008 2.098(5) . ?
Fe01 N00E 2.071(7) . ?
Fe01 N3 2.042(12) . ?
S002 C00A 1.629(7) . ?
S003 C00K 1.623(8) . ?
N004 C00D 1.336(7) . ?
N004 C00P 1.331(7) . ?
N005 H005 0.9900 . ?
N005 C00B 1.497(7) . ?
N005 C00H 1.486(6) . ?
N006 C00G 1.464(7) . ?
N006 C00O 1.316(16) . ?
N006 C12 1.255(18) . ?
N007 C00N 1.360(19) . ?
N007 C00U 1.317(16) . ?
N008 C00A 1.148(7) . ?
O009 C00C 1.223(14) . ?
C00B H00B 0.9900 . ?
C00B C00G 1.528(7) . ?
C00B C00Q 1.524(8) . ?
C00C C00L 1.520(10) . ?
C00C C00V 1.52(2) . ?
C00C O0AA 1.224(14) . ?
C00C C3 1.44(3) . ?
C00D C00H 1.519(8) . ?
C00D C00J 1.369(8) . ?
N00E C00K 1.149(8) . ?
C00F H00A 0.9800 . ?
C00F H00C 0.9800 . ?
C00F C00I 1.492(9) . ?
C00F C00Q 1.522(10) . ?
C00G H00G 0.9900 . ?
C00G C00M 1.528(9) . ?
C00H H00H 0.9900 . ?
C00H C00L 1.525(10) . ?
C00I H00D 0.9800 . ?
C00I H00E 0.9800 . ?
C00I C00M 1.500(9) . ?
C00J H00J 0.9400 . ?
C00J C00R 1.363(10) . ?
C00L H00F 0.9800 . ?
C00L H00I 0.9800 . ?
C00M H00K 0.9800 . ?
C00M H00L 0.9800 . ?
C00N C00O 1.46(2) . ?
C00N C00X 1.378(18) . ?
C00O H00O 0.9400 . ?
C00P H00P 0.9400 . ?
C00P C00T 1.382(8) . ?
C00Q H00M 0.9800 . ?
C00Q H00N 0.9800 . ?
C00R H00R 0.9400 . ?
C00R C00T 1.356(11) . ?
C00S H00S 0.9400 . ?
C00S C00U 1.394(19) . ?
C00S C00W 1.44(2) . ?
C00T H00T 0.9400 . ?
C00U H00U 0.9400 . ?
C00V H00Q 0.9700 . ?
C00V H00V 0.9700 . ?
C00V H00W 0.9700 . ?
C00W H00X 0.9400 . ?
C00W C00X 1.39(2) . ?
C00X H00Y 0.9400 . ?
C1 H1 0.9400 . ?
C1 C4 1.43(2) . ?
C1 C7 1.42(2) . ?
C2 N3 1.34(2) . ?
C2 C9 1.38(2) . ?
C2 C12 1.47(2) . ?
N3 C7 1.37(2) . ?
C4 H4 0.9400 . ?
C4 C9 1.36(2) . ?
C7 H7 0.9400 . ?
C9 H9 0.9400 . ?
C12 H12 0.9400 . ?
C3 H3A 0.9700 . ?
C3 H3B 0.9700 . ?
C3 H3C 0.9700 . ?
